data_1515886
loop_
_publ_author_name
'Alam, Rauful'
'Das, Arindam'
'Huang, Genping'
'Eriksson, Lars'
'Himo, Fahmi'
'Szab\'o, K\'alm\'an J.'

_publ_section_title
;
 Stereoselective allylboration of imines and indoles under mild
 conditions. An in situ E/Z isomerization of imines by allylboroxines
;
_journal_issue 7
_journal_name_full 'Chemical Science'
_journal_page_first 2732
_journal_paper_doi 10.1039/c4sc00415a
_journal_volume 5
_journal_year 2014
_chemical_formula_sum 'C22 H20 Br N O2 S'
_chemical_formula_weight 442.36
_chemical_name_systematic
; 
 ? 
;
_space_group_IT_number 2
_symmetry_cell_setting triclinic
_symmetry_space_group_name_Hall '-P 1'
_symmetry_space_group_name_H-M 'P -1'
_atom_sites_solution_hydrogens geom
_atom_sites_solution_primary direct
_atom_sites_solution_secondary difmap
_audit_creation_method SHELXL-97
_cell_angle_alpha 89.74(2)
_cell_angle_beta 87.38(3)
_cell_angle_gamma 85.551(18)
_cell_formula_units_Z 4
_cell_length_a 6.9028(18)
_cell_length_b 11.787(2)
_cell_length_c 25.657(12)
_cell_measurement_reflns_used 373
_cell_measurement_temperature 293(2)
_cell_measurement_theta_max 17.3240
_cell_measurement_theta_min 3.4250
_cell_volume 2079.1(12)
_computing_cell_refinement
;
CrysAlisPro, Agilent Technologies,
Version 1.171.36.24 (release 03-12-2012 CrysAlis171 .NET)
(compiled Dec  3 2012,18:21:49)
;
_computing_data_collection
;
CrysAlisPro, Agilent Technologies,
Version 1.171.36.24 (release 03-12-2012 CrysAlis171 .NET)
(compiled Dec  3 2012,18:21:49)
;
_computing_data_reduction
;
CrysAlisPro, Agilent Technologies,
Version 1.171.36.24 (release 03-12-2012 CrysAlis171 .NET)
(compiled Dec  3 2012,18:21:49)
;
_computing_structure_refinement 'SHELXL-97 (Sheldrick, 1997)'
_computing_structure_solution 'SHELXS-97 (Sheldrick, 1990)'
_diffrn_ambient_temperature 293(2)
_diffrn_detector_area_resol_mean 16.5467
_diffrn_measured_fraction_theta_full 0.977
_diffrn_measured_fraction_theta_max 0.977
_diffrn_measurement_device_type 'Xcalibur, Sapphire3'
_diffrn_measurement_method '\w scans at different \f to fill Ewald sphere'
_diffrn_radiation_monochromator graphite
_diffrn_radiation_source 'Enhance (Mo) X-ray Source'
_diffrn_radiation_type MoK\a
_diffrn_radiation_wavelength 0.71073
_diffrn_reflns_av_R_equivalents 0.1133
_diffrn_reflns_av_sigmaI/netI 0.1675
_diffrn_reflns_limit_h_max 5
_diffrn_reflns_limit_h_min -5
_diffrn_reflns_limit_k_max 8
_diffrn_reflns_limit_k_min -9
_diffrn_reflns_limit_l_max 19
_diffrn_reflns_limit_l_min -19
_diffrn_reflns_number 4148
_diffrn_reflns_theta_full 15.86
_diffrn_reflns_theta_max 15.86
_diffrn_reflns_theta_min 3.30
_exptl_absorpt_coefficient_mu 2.094
_exptl_absorpt_correction_T_max 1.00000
_exptl_absorpt_correction_T_min 0.26580
_exptl_absorpt_correction_type multi-scan
_exptl_absorpt_process_details
;
CrysAlisPro, Agilent Technologies,
Version 1.171.36.24 (release 03-12-2012 CrysAlis171 .NET)
(compiled Dec  3 2012,18:21:49)
Empirical absorption correction using spherical harmonics,
 implemented in SCALE3 ABSPACK scaling algorithm.
;
_exptl_crystal_colour colourless
_exptl_crystal_density_diffrn 1.413
_exptl_crystal_density_method 'not measured'
_exptl_crystal_description prism
_exptl_crystal_F_000 904
_exptl_crystal_size_max 0.07
_exptl_crystal_size_mid 0.05
_exptl_crystal_size_min 0.03
_refine_diff_density_max 2.144
_refine_diff_density_min -0.677
_refine_diff_density_rms 0.183
_refine_ls_extinction_coef 0.0000(17)
_refine_ls_extinction_expression Fc^*^=kFc[1+0.001xFc^2^\l^3^/sin(2\q)]^-1/4^
_refine_ls_extinction_method SHELXL
_refine_ls_goodness_of_fit_ref 1.265
_refine_ls_hydrogen_treatment constr
_refine_ls_matrix_type full
_refine_ls_number_parameters 238
_refine_ls_number_reflns 1937
_refine_ls_number_restraints 136
_refine_ls_restrained_S_all 1.257
_refine_ls_R_factor_all 0.2131
_refine_ls_R_factor_gt 0.1624
_refine_ls_shift/su_max 1.342
_refine_ls_shift/su_mean 0.013
_refine_ls_structure_factor_coef Fsqd
_refine_ls_weighting_details 'calc w=1/[\s^2^(Fo^2^)+(0.2000P)^2^+0.0000P] where P=(Fo^2^+2Fc^2^)/3'
_refine_ls_weighting_scheme calc
_refine_ls_wR_factor_gt 0.3726
_refine_ls_wR_factor_ref 0.4133
_reflns_number_gt 1183
_reflns_number_total 1937
_reflns_threshold_expression I>2\s(I)
_cod_data_source_file c4sc00415a2.cif
_cod_data_source_block r_3d
_cod_depositor_comments 'Adding full bibliography for 1515885--1515887.cif.'
_cod_original_cell_volume 2079.0(12)
_cod_database_code 1515886

loop_
_symmetry_equiv_pos_as_xyz
'x, y, z'
'-x, -y, -z'

loop_
_atom_site_label
_atom_site_type_symbol
_atom_site_fract_x
_atom_site_fract_y
_atom_site_fract_z
_atom_site_U_iso_or_equiv
_atom_site_adp_type
_atom_site_occupancy
_atom_site_symmetry_multiplicity
_atom_site_calc_flag
_atom_site_refinement_flags
Br1 Br 0.0378(7) 0.7997(4) 0.3227(2) 0.096(2) Uani 1 1 d U
C1 C 0.210(3) 0.6740(16) 0.3075(7) 0.038(10) Uiso 1 1 d GU
C2 C 0.142(2) 0.5675(19) 0.3003(8) 0.041(10) Uiso 1 1 d GU
H2 H 0.0094 0.5582 0.3042 0.049 Uiso 1 1 calc R
C3 C 0.272(3) 0.4748(15) 0.2873(8) 0.053(11) Uiso 1 1 d GU
H3 H 0.2261 0.4036 0.2825 0.064 Uiso 1 1 calc R
C4 C 0.470(3) 0.4886(18) 0.2815(8) 0.040(10) Uiso 1 1 d GU
C5 C 0.538(2) 0.595(2) 0.2887(9) 0.092(15) Uiso 1 1 d GU
H5 H 0.6702 0.6044 0.2848 0.111 Uiso 1 1 calc R
C6 C 0.408(3) 0.6878(17) 0.3017(9) 0.092(14) Uiso 1 1 d GU
H6 H 0.4535 0.7591 0.3065 0.110 Uiso 1 1 calc R
S1 S 0.6311(12) 0.3684(7) 0.2658(3) 0.035(3) Uani 1 1 d U
O1 O 0.555(3) 0.3172(17) 0.2207(8) 0.041(5) Uani 1 1 d U
O2 O 0.837(3) 0.4006(18) 0.2646(8) 0.048(6) Uani 1 1 d U
N1 N 0.606(3) 0.280(2) 0.3115(9) 0.041(6) Uani 1 1 d U
H1 H 0.5135 0.2354 0.3111 0.050 Uiso 1 1 calc R
C7 C 0.742(5) 0.275(3) 0.3564(12) 0.043(6) Uani 1 1 d U
H7 H 0.8787 0.2668 0.3435 0.051 Uiso 1 1 calc R
C8 C 0.698(4) 0.3839(17) 0.3875(9) 0.060(12) Uiso 1 1 d GU
C9 C 0.512(3) 0.428(2) 0.4032(10) 0.074(13) Uiso 1 1 d GU
H9 H 0.4044 0.3912 0.3938 0.089 Uiso 1 1 calc R
C10 C 0.487(3) 0.527(2) 0.4328(11) 0.111(17) Uiso 1 1 d GU
H10 H 0.3623 0.5562 0.4433 0.133 Uiso 1 1 calc R
C11 C 0.648(5) 0.5816(19) 0.4469(10) 0.14(2) Uiso 1 1 d GU
H11 H 0.6310 0.6478 0.4667 0.171 Uiso 1 1 calc R
C12 C 0.834(4) 0.538(2) 0.4312(10) 0.079(13) Uiso 1 1 d GU
H12 H 0.9416 0.5743 0.4406 0.095 Uiso 1 1 calc R
C13 C 0.859(3) 0.439(2) 0.4016(9) 0.067(12) Uiso 1 1 d GU
H13 H 0.9837 0.4093 0.3911 0.081 Uiso 1 1 calc R
C14 C 0.691(5) 0.168(3) 0.3924(12) 0.044(6) Uani 1 1 d U
H14 H 0.5549 0.1823 0.4048 0.052 Uiso 1 1 calc R
C15 C 0.706(5) 0.056(3) 0.3584(13) 0.052(8) Uani 1 1 d U
H15 H 0.8177 0.0360 0.3376 0.063 Uiso 1 1 calc R
C16 C 0.567(5) -0.007(3) 0.3596(14) 0.073(9) Uani 1 1 d U
H16A H 0.4553 0.0131 0.3803 0.087 Uiso 1 1 calc R
H16B H 0.5747 -0.0730 0.3397 0.087 Uiso 1 1 calc R
C17 C 0.814(3) 0.161(2) 0.4405(10) 0.062(12) Uiso 1 1 d GU
C18 C 0.742(3) 0.184(2) 0.4912(11) 0.070(13) Uiso 1 1 d GU
H18 H 0.6098 0.2008 0.4979 0.084 Uiso 1 1 calc R
C19 C 0.869(4) 0.182(2) 0.5318(9) 0.113(17) Uiso 1 1 d GU
H19 H 0.8214 0.1972 0.5657 0.135 Uiso 1 1 calc R
C20 C 1.067(4) 0.157(2) 0.5218(10) 0.091(15) Uiso 1 1 d GU
H20 H 1.1522 0.1551 0.5489 0.110 Uiso 1 1 calc R
C21 C 1.139(3) 0.134(2) 0.4711(12) 0.066(12) Uiso 1 1 d GU
H21 H 1.2714 0.1167 0.4643 0.079 Uiso 1 1 calc R
C22 C 1.012(4) 0.136(2) 0.4304(9) 0.114(17) Uiso 1 1 d GU
H22 H 1.0598 0.1204 0.3965 0.137 Uiso 1 1 calc R
Br2 Br 0.7402(6) -0.2931(4) 0.1559(2) 0.100(2) Uani 1 1 d U
C51 C 0.580(3) -0.1663(15) 0.1816(7) 0.018(9) Uiso 1 1 d GU
C52 C 0.650(2) -0.0706(18) 0.2033(8) 0.050(11) Uiso 1 1 d GU
H52 H 0.7833 -0.0663 0.2059 0.060 Uiso 1 1 calc R
C53 C 0.521(3) 0.0186(15) 0.2212(8) 0.066(12) Uiso 1 1 d GU
H53 H 0.5680 0.0827 0.2358 0.079 Uiso 1 1 calc R
C54 C 0.322(3) 0.0121(16) 0.2174(8) 0.039(10) Uiso 1 1 d GU
C55 C 0.252(2) -0.0836(19) 0.1957(8) 0.042(10) Uiso 1 1 d GU
H55 H 0.1189 -0.0879 0.1931 0.050 Uiso 1 1 calc R
C56 C 0.381(3) -0.1728(15) 0.1778(7) 0.029(9) Uiso 1 1 d GU
H56 H 0.3343 -0.2368 0.1632 0.034 Uiso 1 1 calc R
S2 S 0.1676(12) 0.1280(7) 0.2387(4) 0.032(3) Uani 1 1 d U
O3 O -0.029(3) 0.0945(16) 0.2402(7) 0.034(5) Uani 1 1 d U
O4 O 0.242(3) 0.1692(16) 0.2852(8) 0.038(5) Uani 1 1 d U
N2 N 0.178(3) 0.223(2) 0.1957(9) 0.027(5) Uani 1 1 d U
H2A H 0.2517 0.2774 0.2011 0.032 Uiso 1 1 calc R
C57 C 0.073(4) 0.229(2) 0.1476(11) 0.027(6) Uani 1 1 d U
H57 H -0.0662 0.2297 0.1567 0.033 Uiso 1 1 calc R
C58 C -0.011(2) 0.054(2) 0.0976(8) 0.072(13) Uiso 1 1 d GU
H58 H -0.1397 0.0701 0.1092 0.087 Uiso 1 1 calc R
C59 C 0.041(3) -0.0393(18) 0.0658(9) 0.073(13) Uiso 1 1 d GU
H59 H -0.0538 -0.0862 0.0561 0.088 Uiso 1 1 calc R
C60 C 0.233(3) -0.0628(16) 0.0485(8) 0.071(13) Uiso 1 1 d GU
H60 H 0.2676 -0.1255 0.0272 0.085 Uiso 1 1 calc R
C61 C 0.374(2) 0.0074(19) 0.0629(8) 0.052(11) Uiso 1 1 d GU
H61 H 0.5032 -0.0083 0.0513 0.063 Uiso 1 1 calc R
C62 C 0.323(3) 0.1011(17) 0.0947(8) 0.044(10) Uiso 1 1 d GU
H62 H 0.4173 0.1480 0.1044 0.053 Uiso 1 1 calc R
C63 C 0.130(3) 0.1246(16) 0.1121(8) 0.025(9) Uiso 1 1 d GU
C64 C 0.110(4) 0.336(2) 0.1184(11) 0.029(6) Uani 1 1 d U
H64 H 0.2461 0.3318 0.1053 0.035 Uiso 1 1 calc R
C65 C 0.066(5) 0.446(3) 0.1518(11) 0.034(7) Uani 1 1 d U
H65 H -0.0565 0.4627 0.1680 0.041 Uiso 1 1 calc R
C66 C 0.203(5) 0.511(3) 0.1561(12) 0.050(8) Uani 1 1 d U
H66A H 0.3237 0.4931 0.1397 0.060 Uiso 1 1 calc R
H66B H 0.1813 0.5778 0.1758 0.060 Uiso 1 1 calc R
C67 C -0.028(3) 0.3497(17) 0.0706(7) 0.022(9) Uiso 1 1 d GU
C68 C -0.228(3) 0.3697(18) 0.0797(7) 0.072(13) Uiso 1 1 d GU
H68 H -0.2802 0.3757 0.1137 0.086 Uiso 1 1 calc R
C69 C -0.349(2) 0.3808(19) 0.0379(9) 0.059(12) Uiso 1 1 d GU
H69 H -0.4828 0.3942 0.0440 0.071 Uiso 1 1 calc R
C70 C -0.271(3) 0.3719(17) -0.0129(8) 0.042(10) Uiso 1 1 d GU
H70 H -0.3520 0.3793 -0.0409 0.050 Uiso 1 1 calc R
C71 C -0.071(3) 0.3518(16) -0.0220(6) 0.037(10) Uiso 1 1 d GU
H71 H -0.0186 0.3459 -0.0560 0.044 Uiso 1 1 calc R
C72 C 0.050(2) 0.3407(16) 0.0198(8) 0.030(9) Uiso 1 1 d GU
H72 H 0.1841 0.3273 0.0138 0.036 Uiso 1 1 calc R

loop_
_atom_site_aniso_label
_atom_site_aniso_U_11
_atom_site_aniso_U_22
_atom_site_aniso_U_33
_atom_site_aniso_U_23
_atom_site_aniso_U_13
_atom_site_aniso_U_12
Br1 0.098(4) 0.061(4) 0.124(4) -0.006(3) 0.016(3) 0.017(3)
S1 0.035(5) 0.034(6) 0.036(5) 0.004(4) -0.007(5) -0.004(4)
O1 0.045(9) 0.041(9) 0.039(7) 0.001(7) -0.004(7) -0.010(7)
O2 0.048(7) 0.048(9) 0.049(10) 0.008(7) -0.005(7) -0.016(7)
N1 0.042(9) 0.040(10) 0.043(8) 0.007(7) -0.002(7) -0.006(8)
C7 0.042(11) 0.047(9) 0.038(9) 0.006(8) 0.000(8) 0.001(9)
C14 0.037(11) 0.050(9) 0.044(10) 0.007(6) -0.001(9) -0.006(8)
C15 0.052(11) 0.052(9) 0.052(12) 0.001(8) 0.003(9) -0.003(8)
C16 0.074(12) 0.071(12) 0.077(13) -0.003(9) -0.004(9) -0.020(9)
Br2 0.086(4) 0.058(4) 0.146(5) -0.002(3) 0.043(3) 0.030(3)
S2 0.028(5) 0.027(6) 0.041(5) 0.001(4) -0.002(5) -0.001(4)
O3 0.028(7) 0.037(9) 0.036(9) 0.004(7) 0.003(7) -0.007(7)
O4 0.041(9) 0.040(10) 0.032(7) 0.001(7) 0.000(7) -0.004(7)
N2 0.023(9) 0.030(9) 0.028(8) 0.002(7) -0.002(7) -0.007(7)
C57 0.024(11) 0.029(8) 0.029(9) -0.002(7) -0.002(8) -0.007(8)
C64 0.026(11) 0.027(8) 0.033(9) 0.001(6) -0.002(8) 0.004(8)
C65 0.033(11) 0.032(8) 0.035(11) -0.004(8) 0.000(9) 0.002(8)
C66 0.054(11) 0.046(11) 0.051(12) -0.007(9) -0.008(9) -0.009(8)

loop_
_atom_type_symbol
_atom_type_description
_atom_type_scat_dispersion_real
_atom_type_scat_dispersion_imag
_atom_type_scat_source
C C 0.0033 0.0016 'International Tables Vol C Tables 4.2.6.8 and 6.1.1.4'
H H 0.0000 0.0000 'International Tables Vol C Tables 4.2.6.8 and 6.1.1.4'
Br Br -0.2901 2.4595 'International Tables Vol C Tables 4.2.6.8 and 6.1.1.4'
N N 0.0061 0.0033 'International Tables Vol C Tables 4.2.6.8 and 6.1.1.4'
O O 0.0106 0.0060 'International Tables Vol C Tables 4.2.6.8 and 6.1.1.4'
S S 0.1246 0.1234 'International Tables Vol C Tables 4.2.6.8 and 6.1.1.4'

loop_
_geom_angle_atom_site_label_1
_geom_angle_atom_site_label_2
_geom_angle_atom_site_label_3
_geom_angle
C2 C1 C6 120.0
C2 C1 Br1 120.6(13)
C6 C1 Br1 119.4(13)
C3 C2 C1 120.0
C2 C3 C4 120.0
C5 C4 C3 120.0
C5 C4 S1 121.2(15)
C3 C4 S1 118.8(15)
C6 C5 C4 120.0
C5 C6 C1 120.0
O1 S1 O2 120.6(13)
O1 S1 N1 105.4(13)
O2 S1 N1 107.8(12)
O1 S1 C4 105.9(11)
O2 S1 C4 110.0(13)
N1 S1 C4 106.4(12)
C7 N1 S1 121(2)
C8 C7 N1 107(2)
C8 C7 C14 109(2)
N1 C7 C14 108(2)
C9 C8 C13 120.0
C9 C8 C7 124(2)
C13 C8 C7 116(2)
C8 C9 C10 120.0
C11 C10 C9 120.0
C10 C11 C12 120.0
C13 C12 C11 120.0
C12 C13 C8 120.0
C17 C14 C15 114(2)
C17 C14 C7 111(3)
C15 C14 C7 110(3)
C16 C15 C14 120(3)
C18 C17 C22 120.0
C18 C17 C14 125(2)
C22 C17 C14 115(2)
C19 C18 C17 120.0
C18 C19 C20 120.0
C19 C20 C21 120.0
C22 C21 C20 120.0
C21 C22 C17 120.0
C52 C51 C56 120.0
C52 C51 Br2 124.1(11)
C56 C51 Br2 115.9(11)
C51 C52 C53 120.0
C54 C53 C52 120.0
C55 C54 C53 120.0
C55 C54 S2 121.9(14)
C53 C54 S2 118.1(14)
C54 C55 C56 120.0
C55 C56 C51 120.0
O4 S2 O3 118.8(13)
O4 S2 N2 108.3(13)
O3 S2 N2 106.2(12)
O4 S2 C54 107.5(11)
O3 S2 C54 108.2(12)
N2 S2 C54 107.5(12)
C57 N2 S2 126(2)
N2 C57 C64 110(2)
N2 C57 C63 112(2)
C64 C57 C63 110(2)
C59 C58 C63 120.0
C58 C59 C60 120.0
C61 C60 C59 120.0
C62 C61 C60 120.0
C61 C62 C63 120.0
C62 C63 C58 120.0
C62 C63 C57 119.9(18)
C58 C63 C57 120.1(18)
C57 C64 C65 113(2)
C57 C64 C67 110(2)
C65 C64 C67 106(2)
C66 C65 C64 118(3)
C68 C67 C72 120.0
C68 C67 C64 119.9(16)
C72 C67 C64 120.1(16)
C69 C68 C67 120.0
C68 C69 C70 120.0
C71 C70 C69 120.0
C72 C71 C70 120.0
C71 C72 C67 120.0

loop_
_geom_bond_atom_site_label_1
_geom_bond_atom_site_label_2
_geom_bond_distance
Br1 C1 1.857(17)
C1 C2 1.3900
C1 C6 1.3900
C2 C3 1.3900
C3 C4 1.3900
C4 C5 1.3900
C4 S1 1.770(18)
C5 C6 1.3900
S1 O1 1.44(2)
S1 O2 1.50(2)
S1 N1 1.58(2)
N1 C7 1.52(3)
C7 C8 1.52(3)
C7 C14 1.60(4)
C8 C9 1.3900
C8 C13 1.3900
C9 C10 1.3900
C10 C11 1.3900
C11 C12 1.3900
C12 C13 1.3900
C14 C17 1.53(3)
C14 C15 1.59(4)
C15 C16 1.26(4)
C17 C18 1.3900
C17 C22 1.3900
C18 C19 1.3900
C19 C20 1.3900
C20 C21 1.3900
C21 C22 1.3900
Br2 C51 1.890(16)
C51 C52 1.3900
C51 C56 1.3900
C52 C53 1.3900
C53 C54 1.3900
C54 C55 1.3900
C54 S2 1.740(17)
C55 C56 1.3900
S2 O4 1.42(2)
S2 O3 1.44(2)
S2 N2 1.58(2)
N2 C57 1.46(3)
C57 C64 1.50(4)
C57 C63 1.55(3)
C58 C59 1.3900
C58 C63 1.3900
C59 C60 1.3900
C60 C61 1.3900
C61 C62 1.3900
C62 C63 1.3900
C64 C65 1.56(4)
C64 C67 1.59(3)
C65 C66 1.28(4)
C67 C68 1.3900
C67 C72 1.3900
C68 C69 1.3900
C69 C70 1.3900
C70 C71 1.3900
C71 C72 1.3900
